data_4321577
loop_
_publ_author_name
'Zhaohui Li'
'Zhi-Heng Loh'
'K. F. Mok'
'T. S. Andy Hor'

_publ_section_title
;
 Structural, Dynamic, and Theoretical Studies of
 [AunPt2(PPh3)4(\m-S)2-n(\m3-S)nL][PF6] [n = 1, L = PPh3; n = 2, L =
 Ph2PCH2PPh2, (C5H4PPh2)2Fe]
;
_journal_name_full 'Inorganic Chemistry'
_journal_page_first 5299
_journal_page_last 5305
_journal_paper_doi 10.1021/ic991416k
_journal_volume 39
_journal_year 2000
_chemical_formula_sum 'C90 H76 Au F6 O0.5 P6 Pt2 S2'
_chemical_formula_weight 2116.59
_chemical_name_systematic
; 
 ? 
;
_space_group_IT_number 2
_symmetry_cell_setting triclinic
_symmetry_space_group_name_Hall '-P 1'
_symmetry_space_group_name_H-M 'P -1'
_atom_sites_solution_hydrogens geom
_atom_sites_solution_primary direct
_atom_sites_solution_secondary difmap
_audit_creation_method SHELXL
_cell_angle_alpha 74.805(1)
_cell_angle_beta 85.733(1)
_cell_angle_gamma 78.553(1)
_cell_formula_units_Z 2
_cell_length_a 15.0340(5)
_cell_length_b 15.5009(5)
_cell_length_c 21.9604(7)
_cell_measurement_temperature 293(2)
_cell_volume 4839.2(3)
_computing_cell_refinement 'Siemens XSCANS'
_computing_data_collection 'Siemens XSCANS'
_computing_data_reduction 'Siemens SHELXTL'
_computing_molecular_graphics 'Siemens SHELXTL'
_computing_publication_material 'Siemens SHELXTL'
_computing_structure_refinement 'SHELXL-93 (Sheldrick, 1993)'
_computing_structure_solution 'SHELXS-86 (Sheldrick, 1990)'
_diffrn_ambient_temperature 293(2)
_diffrn_measurement_device 'Siemens P4'
_diffrn_measurement_method '\w scans'
_diffrn_radiation_monochromator graphite
_diffrn_radiation_source 'fine-focus sealed tube'
_diffrn_radiation_type MoK\a
_diffrn_radiation_wavelength 0.71073
_diffrn_reflns_av_R_equivalents 0.0376
_diffrn_reflns_av_sigmaI/netI 0.0727
_diffrn_reflns_limit_h_max 18
_diffrn_reflns_limit_h_min -18
_diffrn_reflns_limit_k_max 19
_diffrn_reflns_limit_k_min -18
_diffrn_reflns_limit_l_max 25
_diffrn_reflns_limit_l_min -27
_diffrn_reflns_number 32195
_diffrn_reflns_theta_max 26.32
_diffrn_reflns_theta_min 1.66
_exptl_absorpt_coefficient_mu 4.589
_exptl_absorpt_correction_T_max 0.894
_exptl_absorpt_correction_T_min 0.452
_exptl_absorpt_correction_type 'Sadabs (Sheldrick, 1996)'
_exptl_crystal_colour Yellow
_exptl_crystal_density_diffrn 1.453
_exptl_crystal_description 'Crystal in capillary'
_exptl_crystal_F_000 2062
_exptl_crystal_size_max 0.40
_exptl_crystal_size_mid 0.32
_exptl_crystal_size_min 0.12
_refine_diff_density_max 2.552
_refine_diff_density_min -1.898
_refine_diff_density_rms 0.193
_refine_ls_extinction_method none
_refine_ls_goodness_of_fit_all 1.046
_refine_ls_goodness_of_fit_obs 1.132
_refine_ls_matrix_type full
_refine_ls_number_parameters 938
_refine_ls_number_reflns 18613
_refine_ls_number_restraints 21
_refine_ls_restrained_S_all 1.066
_refine_ls_restrained_S_obs 1.140
_refine_ls_R_factor_all 0.0718
_refine_ls_R_factor_obs 0.0500
_refine_ls_shift/esd_max 0.122
_refine_ls_shift/esd_mean 0.003
_refine_ls_structure_factor_coef Fsqd
_refine_ls_weighting_details 'w=1/[\s^2^(Fo^2^)+(0.1053P)^2^+0.0000P] where P=(Fo^2^+2Fc^2^)/3'
_refine_ls_weighting_scheme calc
_refine_ls_wR_factor_all 0.1742
_refine_ls_wR_factor_obs 0.1601
_reflns_number_observed 13931
_reflns_number_total 18618
_reflns_observed_criterion >2sigma(I)
_cod_data_source_file ic991416k_1.cif
_cod_data_source_block complex2
_cod_depositor_comments
;
The following automatic conversions were performed:

'_refine_ls_weighting_scheme' value 'calc
w=1/[\s^2^(Fo^2^)+(0.1053P)^2^+0.0000P] where P=(Fo^2^+2Fc^2^)/3' was
changed to 'calc'. New tag '_refine_ls_weighting_details' was
created. The value of the new tag was set to
'w=1/[\s^2^(Fo^2^)+(0.1053P)^2^+0.0000P] where P=(Fo^2^+2Fc^2^)/3'.

Automatic conversion script
Id: cif_fix_values 3143 2015-03-26 13:38:13Z robertas 
;
_cod_original_formula_sum 'C90 H76 Au F6 O0.50 P6 Pt2 S2'
_cod_database_code 4321577

loop_
_symmetry_equiv_pos_as_xyz
'x, y, z'
'-x, -y, -z'

loop_
_atom_site_aniso_label
_atom_site_aniso_U_11
_atom_site_aniso_U_22
_atom_site_aniso_U_33
_atom_site_aniso_U_23
_atom_site_aniso_U_13
_atom_site_aniso_U_12
Pt1 0.0261(2) 0.0328(2) 0.0344(2) -0.00725(13) -0.00317(13) -0.00319(12)
Pt2 0.0267(2) 0.0293(2) 0.0368(2) -0.00665(13) -0.00363(14) -0.00305(12)
Au3 0.0493(2) 0.0442(2) 0.0506(3) -0.0197(2) 0.0038(2) -0.0123(2)
S1 0.0272(10) 0.0317(10) 0.0403(13) -0.0060(9) -0.0056(9) -0.0024(8)
S2 0.0272(10) 0.0316(10) 0.0481(14) 0.0000(9) -0.0064(10) -0.0033(8)
P1 0.0347(12) 0.0419(12) 0.0385(14) -0.0060(10) -0.0042(10) -0.0045(9)
P2 0.0249(10) 0.0453(12) 0.0449(15) -0.0115(11) -0.0008(10) -0.0020(9)
P3 0.0352(11) 0.0298(10) 0.0389(14) -0.0073(9) -0.0020(10) -0.0032(9)
P4 0.0294(11) 0.0369(11) 0.0449(15) -0.0068(10) -0.0073(10) -0.0059(9)
P5 0.0439(13) 0.0423(12) 0.050(2) -0.0178(11) 0.0002(12) -0.0061(10)
C1 0.037(5) 0.073(7) 0.035(6) -0.011(5) -0.003(4) -0.008(5)
C2 0.072(7) 0.058(6) 0.043(6) -0.014(5) -0.006(5) -0.018(5)
C3 0.088(9) 0.085(9) 0.070(9) -0.034(7) -0.005(7) -0.035(7)
C4 0.087(10) 0.122(12) 0.058(9) -0.026(8) -0.015(7) -0.040(9)
C5 0.094(10) 0.118(12) 0.043(8) 0.002(7) -0.028(7) -0.032(9)
C6 0.074(8) 0.081(8) 0.045(7) 0.000(6) -0.007(6) -0.029(6)
C7 0.041(5) 0.036(5) 0.050(6) 0.000(4) -0.003(5) -0.002(4)
C8 0.046(6) 0.057(6) 0.108(11) -0.023(7) -0.011(7) -0.003(5)
C9 0.052(7) 0.066(8) 0.125(13) -0.032(8) -0.012(8) 0.010(6)
C10 0.082(9) 0.060(7) 0.109(12) -0.030(8) 0.007(9) 0.012(7)
C11 0.094(10) 0.091(10) 0.094(11) -0.049(9) -0.028(9) 0.028(8)
C12 0.076(8) 0.067(7) 0.077(9) -0.027(7) -0.030(7) 0.016(6)
C13 0.049(6) 0.052(6) 0.035(6) 0.001(4) -0.006(4) -0.013(4)
C14 0.053(7) 0.060(7) 0.090(10) -0.002(7) 0.011(6) -0.017(5)
C15 0.087(11) 0.085(10) 0.105(13) 0.017(9) 0.014(9) -0.045(9)
C16 0.087(11) 0.113(12) 0.080(11) 0.016(9) 0.001(8) -0.066(10)
C17 0.067(8) 0.130(13) 0.055(8) -0.032(8) -0.005(7) -0.023(8)
C18 0.048(6) 0.079(7) 0.042(6) -0.017(5) 0.011(5) -0.019(5)
C19 0.044(5) 0.051(6) 0.047(6) -0.013(5) 0.007(5) 0.004(4)
C20 0.077(8) 0.062(7) 0.074(9) -0.030(6) 0.013(7) -0.011(6)
C21 0.121(14) 0.099(11) 0.087(12) -0.052(9) 0.023(10) -0.014(10)
C22 0.120(15) 0.091(11) 0.127(17) -0.066(12) 0.042(12) 0.008(10)
C23 0.099(12) 0.075(9) 0.118(15) -0.027(10) 0.034(11) 0.015(9)
C24 0.057(7) 0.073(8) 0.114(12) -0.034(8) 0.015(8) 0.014(6)
C25 0.025(4) 0.044(5) 0.054(6) -0.010(4) -0.006(4) -0.002(4)
C26 0.034(5) 0.054(6) 0.069(8) -0.009(5) -0.012(5) 0.000(4)
C27 0.056(7) 0.062(7) 0.064(8) 0.012(6) -0.025(6) -0.010(5)
C28 0.059(7) 0.077(8) 0.052(7) -0.011(6) -0.018(6) -0.004(6)
C29 0.052(6) 0.075(7) 0.054(7) -0.019(6) -0.011(5) -0.009(5)
C30 0.041(5) 0.057(6) 0.048(6) -0.012(5) -0.004(5) -0.003(4)
C31 0.037(5) 0.059(6) 0.046(6) -0.008(5) -0.003(4) -0.015(4)
C32 0.050(6) 0.056(6) 0.071(8) -0.006(5) -0.020(6) -0.018(5)
C33 0.095(10) 0.063(7) 0.076(10) -0.003(7) -0.023(8) -0.033(7)
C34 0.071(9) 0.105(11) 0.079(10) -0.009(8) 0.000(7) -0.056(8)
C35 0.047(7) 0.127(12) 0.069(9) -0.023(8) 0.006(6) -0.044(8)
C36 0.045(6) 0.078(7) 0.062(8) -0.021(6) 0.010(5) -0.023(5)
C37 0.045(5) 0.035(4) 0.048(6) -0.008(4) -0.008(5) -0.005(4)
C38 0.058(6) 0.047(6) 0.077(8) -0.033(6) -0.013(6) 0.003(5)
C39 0.096(10) 0.058(7) 0.097(11) -0.035(7) -0.015(9) -0.020(7)
C40 0.090(10) 0.057(7) 0.099(11) -0.007(7) -0.029(9) -0.031(7)
C41 0.057(7) 0.054(6) 0.083(9) -0.011(6) -0.004(6) -0.023(5)
C42 0.049(6) 0.056(6) 0.058(7) -0.004(5) -0.004(5) -0.018(5)
C43 0.043(5) 0.027(4) 0.059(7) -0.008(4) -0.002(5) -0.004(4)
C44 0.043(5) 0.055(6) 0.059(7) -0.003(5) -0.004(5) 0.001(5)
C45 0.044(6) 0.066(8) 0.120(13) -0.010(8) -0.001(8) 0.011(6)
C46 0.060(8) 0.066(8) 0.140(15) -0.040(9) 0.046(9) -0.009(6)
C47 0.073(8) 0.068(8) 0.079(10) -0.021(7) 0.028(7) 0.001(7)
C48 0.063(7) 0.064(7) 0.065(9) -0.010(6) 0.010(6) 0.006(6)
C49 0.036(4) 0.032(4) 0.042(5) -0.007(4) -0.005(4) -0.002(3)
C50 0.060(6) 0.044(5) 0.052(7) -0.013(5) -0.005(5) -0.009(5)
C51 0.068(7) 0.058(6) 0.048(7) 0.007(5) -0.006(6) -0.004(5)
C52 0.079(8) 0.068(7) 0.041(6) -0.015(5) -0.002(6) -0.022(6)
C53 0.072(8) 0.068(7) 0.052(7) -0.024(6) 0.006(6) -0.022(6)
C54 0.053(6) 0.043(5) 0.052(7) -0.007(5) -0.002(5) -0.013(4)
C55 0.055(6) 0.044(5) 0.042(6) -0.006(4) -0.014(5) -0.012(4)
C56 0.058(7) 0.062(7) 0.079(9) -0.022(6) -0.014(6) -0.015(5)
C57 0.095(11) 0.073(9) 0.096(12) -0.024(8) -0.035(9) -0.019(8)
C58 0.156(17) 0.063(8) 0.101(13) -0.039(9) -0.042(12) -0.016(10)
C59 0.118(12) 0.073(8) 0.062(9) -0.023(7) 0.005(8) 0.000(8)
C60 0.083(9) 0.067(7) 0.062(8) -0.022(6) -0.002(7) -0.015(6)
C61 0.032(4) 0.038(5) 0.053(6) -0.008(4) 0.001(4) -0.007(4)
C62 0.044(5) 0.049(5) 0.059(7) -0.013(5) -0.008(5) -0.004(4)
C63 0.065(7) 0.060(6) 0.047(7) -0.012(5) 0.010(6) -0.003(5)
C64 0.046(6) 0.049(6) 0.097(10) -0.024(6) 0.028(6) -0.015(5)
C65 0.034(5) 0.062(6) 0.081(9) -0.025(6) 0.011(6) -0.013(5)
C66 0.044(6) 0.062(6) 0.064(8) -0.019(5) -0.010(5) -0.011(5)
C67 0.030(4) 0.052(5) 0.051(6) -0.001(5) -0.010(4) -0.008(4)
C68 0.044(5) 0.050(6) 0.065(7) -0.010(5) -0.011(5) -0.007(4)
C69 0.043(6) 0.052(6) 0.091(10) -0.005(6) -0.016(6) -0.004(5)
C70 0.062(8) 0.057(7) 0.103(12) 0.017(7) -0.043(8) -0.008(6)
C71 0.071(8) 0.083(9) 0.070(9) 0.017(7) -0.028(7) -0.020(7)
C72 0.051(6) 0.064(7) 0.058(8) -0.007(6) -0.020(6) -0.002(5)
C73 0.043(5) 0.054(6) 0.045(6) -0.013(5) 0.001(5) -0.013(4)
C74 0.075(7) 0.050(6) 0.053(7) -0.014(5) -0.007(6) -0.025(5)
C75 0.080(8) 0.073(8) 0.055(8) -0.006(6) -0.010(6) -0.032(7)
C76 0.072(8) 0.100(10) 0.054(8) -0.012(7) -0.009(6) -0.038(7)
C77 0.084(9) 0.078(8) 0.064(9) -0.036(7) 0.004(7) -0.023(7)
C78 0.070(7) 0.053(6) 0.053(7) -0.024(5) 0.005(6) -0.008(5)
C79 0.050(6) 0.050(5) 0.052(6) -0.025(5) 0.009(5) -0.013(4)
C80 0.058(7) 0.060(7) 0.153(15) -0.041(9) 0.023(8) -0.016(6)
C81 0.067(9) 0.138(15) 0.227(25) -0.098(16) 0.074(12) -0.052(10)
C82 0.136(15) 0.077(9) 0.081(11) -0.015(8) 0.020(10) -0.065(10)
C83 0.096(10) 0.043(6) 0.088(10) 0.007(6) -0.015(8) -0.023(7)
C84 0.058(7) 0.048(6) 0.081(9) -0.016(6) -0.018(6) -0.001(5)
C85 0.048(6) 0.051(6) 0.077(8) -0.029(6) -0.005(6) -0.007(5)
C86 0.074(9) 0.089(9) 0.091(11) -0.026(8) -0.041(8) 0.013(7)
C87 0.070(10) 0.131(14) 0.133(16) -0.043(13) -0.031(10) 0.020(10)
C88 0.060(8) 0.091(10) 0.136(16) -0.034(10) -0.029(10) -0.008(7)
C89 0.051(7) 0.082(9) 0.116(13) -0.051(9) 0.014(8) -0.008(6)
C90 0.058(7) 0.067(7) 0.087(10) -0.035(7) 0.012(7) -0.009(6)
P6 0.093(3) 0.064(2) 0.100(3) -0.003(2) -0.003(2) 0.010(2)

loop_
_atom_site_label
_atom_site_type_symbol
_atom_site_fract_x
_atom_site_fract_y
_atom_site_fract_z
_atom_site_U_iso_or_equiv
_atom_site_thermal_displace_type
_atom_site_occupancy
_atom_site_calc_flag
_atom_site_refinement_flags
_atom_site_disorder_group
Pt1 Pt 0.34387(2) 0.37825(2) 0.25748(2) 0.03151(10) Uani 1 d . .
Pt2 Pt 0.18384(2) 0.25380(2) 0.32424(2) 0.03142(10) Uani 1 d . .
Au3 Au 0.28248(3) 0.38967(2) 0.39366(2) 0.04629(12) Uani 1 d . .
S1 S 0.32958(13) 0.26347(13) 0.35187(11) 0.0338(5) Uani 1 d . .
S2 S 0.18449(14) 0.40474(14) 0.26921(12) 0.0376(5) Uani 1 d . .
P1 P 0.3160(2) 0.4900(2) 0.16574(12) 0.0393(5) Uani 1 d . .
P2 P 0.49937(15) 0.3352(2) 0.26221(12) 0.0390(5) Uani 1 d . .
P3 P 0.2148(2) 0.10244(14) 0.37975(11) 0.0352(5) Uani 1 d . .
P4 P 0.04226(15) 0.26303(15) 0.28841(12) 0.0375(5) Uani 1 d . .
P5 P 0.2466(2) 0.4993(2) 0.44606(13) 0.0445(6) Uani 1 d . .
C1 C 0.2664(6) 0.4521(7) 0.1060(5) 0.049(2) Uani 1 d . .
C2 C 0.2495(8) 0.3626(7) 0.1185(5) 0.056(3) Uani 1 d . .
H2A H 0.2621(8) 0.3220(7) 0.1577(5) 0.068 Uiso 1 calc R .
C3 C 0.2146(9) 0.3372(9) 0.0723(6) 0.075(4) Uani 1 d . .
H3A H 0.2034(9) 0.2782(9) 0.0807(6) 0.091 Uiso 1 calc R .
C4 C 0.1948(10) 0.3949(11) 0.0128(7) 0.085(4) Uani 1 d . .
H4A H 0.1707(10) 0.3749(11) -0.0176(7) 0.101 Uiso 1 calc R .
C5 C 0.2110(10) 0.4793(11) 0.0001(6) 0.087(4) Uani 1 d . .
H5A H 0.1997(10) 0.5177(11) -0.0400(6) 0.104 Uiso 1 calc R .
C6 C 0.2451(8) 0.5116(9) 0.0467(5) 0.067(3) Uani 1 d . .
H6A H 0.2532(8) 0.5716(9) 0.0380(5) 0.080 Uiso 1 calc R .
C7 C 0.2347(6) 0.5877(6) 0.1817(5) 0.045(2) Uani 1 d . .
C8 C 0.1514(7) 0.6162(8) 0.1585(7) 0.070(4) Uani 1 d . .
H8A H 0.1327(7) 0.5867(8) 0.1313(7) 0.084 Uiso 1 calc R .
C9 C 0.0911(8) 0.6895(8) 0.1739(8) 0.082(4) Uani 1 d . .
H9A H 0.0329(8) 0.7074(8) 0.1579(8) 0.098 Uiso 1 calc R .
C10 C 0.1192(10) 0.7337(9) 0.2126(8) 0.086(4) Uani 1 d . .
H10A H 0.0818(10) 0.7849(9) 0.2212(8) 0.103 Uiso 1 calc R .
C11 C 0.2020(10) 0.7025(10) 0.2387(7) 0.093(5) Uani 1 d . .
H11A H 0.2208(10) 0.7312(10) 0.2664(7) 0.112 Uiso 1 calc R .
C12 C 0.2575(9) 0.6300(8) 0.2249(6) 0.074(4) Uani 1 d . .
H12A H 0.3128(9) 0.6079(8) 0.2450(6) 0.089 Uiso 1 calc R .
C13 C 0.4058(7) 0.5436(7) 0.1164(5) 0.047(2) Uani 1 d . .
C14 C 0.3984(8) 0.6368(8) 0.0946(7) 0.071(4) Uani 1 d . .
H14A H 0.3487(8) 0.6750(8) 0.1072(7) 0.085 Uiso 1 calc R .
C15 C 0.4626(11) 0.6735(11) 0.0551(8) 0.097(5) Uani 1 d . .
H15A H 0.4556(11) 0.7362(11) 0.0395(8) 0.116 Uiso 1 calc R .
C16 C 0.5379(11) 0.6176(12) 0.0381(7) 0.094(5) Uani 1 d . .
H16A H 0.5830(11) 0.6423(12) 0.0121(7) 0.113 Uiso 1 calc R .
C17 C 0.5459(9) 0.5254(11) 0.0598(6) 0.082(4) Uani 1 d . .
H17A H 0.5975(9) 0.4883(11) 0.0483(6) 0.098 Uiso 1 calc R .
C18 C 0.4799(7) 0.4848(8) 0.0983(5) 0.056(3) Uani 1 d . .
H18A H 0.4849(7) 0.4219(8) 0.1114(5) 0.067 Uiso 1 calc R .
C19 C 0.5464(7) 0.2456(7) 0.2232(5) 0.050(2) Uani 1 d . .
C20 C 0.5019(9) 0.2369(8) 0.1740(6) 0.069(3) Uani 1 d . .
H20A H 0.4462(9) 0.2744(8) 0.1625(6) 0.083 Uiso 1 calc R .
C21 C 0.5390(12) 0.1726(11) 0.1406(8) 0.099(5) Uani 1 d . .
H21A H 0.5102(12) 0.1698(11) 0.1054(8) 0.119 Uiso 1 calc R .
C22 C 0.6178(13) 0.1138(12) 0.1601(10) 0.112(6) Uani 1 d . .
H22A H 0.6409(13) 0.0691(12) 0.1390(10) 0.134 Uiso 1 calc R .
C23 C 0.6610(12) 0.1192(11) 0.2074(10) 0.103(6) Uani 1 d . .
H23A H 0.7141(12) 0.0779(11) 0.2206(10) 0.124 Uiso 1 calc R .
C24 C 0.6286(9) 0.1851(9) 0.2375(8) 0.084(4) Uani 1 d . .
H24A H 0.6629(9) 0.1905(9) 0.2695(8) 0.101 Uiso 1 calc R .
C25 C 0.5340(6) 0.2884(6) 0.3450(5) 0.042(2) Uani 1 d . .
C26 C 0.5337(6) 0.1961(7) 0.3756(6) 0.054(3) Uani 1 d . .
H26A H 0.5230(6) 0.1566(7) 0.3526(6) 0.065 Uiso 1 calc R .
C27 C 0.5492(8) 0.1643(8) 0.4397(6) 0.065(3) Uani 1 d . .
H27A H 0.5504(8) 0.1032(8) 0.4594(6) 0.078 Uiso 1 calc R .
C28 C 0.5625(8) 0.2205(8) 0.4737(6) 0.064(3) Uani 1 d . .
H28A H 0.5721(8) 0.1985(8) 0.5168(6) 0.077 Uiso 1 calc R .
C29 C 0.5619(7) 0.3113(8) 0.4447(5) 0.060(3) Uani 1 d . .
H29A H 0.5702(7) 0.3505(8) 0.4685(5) 0.072 Uiso 1 calc R .
C30 C 0.5491(6) 0.3438(7) 0.3807(5) 0.050(2) Uani 1 d . .
H30A H 0.5508(6) 0.4046(7) 0.3615(5) 0.060 Uiso 1 calc R .
C31 C 0.5696(6) 0.4215(7) 0.2341(5) 0.047(2) Uani 1 d . .
C32 C 0.5338(7) 0.5115(7) 0.2379(6) 0.059(3) Uani 1 d . .
H32A H 0.4759(7) 0.5261(7) 0.2548(6) 0.070 Uiso 1 calc R .
C33 C 0.5868(10) 0.5776(9) 0.2158(7) 0.077(4) Uani 1 d . .
H33A H 0.5623(10) 0.6370(9) 0.2173(7) 0.093 Uiso 1 calc R .
C34 C 0.6695(10) 0.5605(11) 0.1929(7) 0.082(4) Uani 1 d . .
H34A H 0.7024(10) 0.6070(11) 0.1778(7) 0.098 Uiso 1 calc R .
C35 C 0.7069(8) 0.4719(11) 0.1916(6) 0.078(4) Uani 1 d . .
H35A H 0.7667(8) 0.4584(11) 0.1776(6) 0.093 Uiso 1 calc R .
C36 C 0.6572(7) 0.4031(8) 0.2107(6) 0.060(3) Uani 1 d . .
H36A H 0.6827(7) 0.3444(8) 0.2079(6) 0.072 Uiso 1 calc R .
C37 C 0.1437(6) 0.0214(6) 0.3725(5) 0.043(2) Uani 1 d . .
C38 C 0.1670(8) -0.0317(7) 0.3303(6) 0.059(3) Uani 1 d . .
H38A H 0.2186(8) -0.0273(7) 0.3044(6) 0.071 Uiso 1 calc R .
C39 C 0.1096(10) -0.0938(8) 0.3273(7) 0.079(4) Uani 1 d . .
H39A H 0.1249(10) -0.1316(8) 0.3000(7) 0.095 Uiso 1 calc R .
C40 C 0.0323(10) -0.0980(8) 0.3643(7) 0.080(4) Uani 1 d . .
H40A H -0.0054(10) -0.1372(8) 0.3608(7) 0.096 Uiso 1 calc R .
C41 C 0.0100(8) -0.0455(7) 0.4060(6) 0.064(3) Uani 1 d . .
H41A H -0.0423(8) -0.0495(7) 0.4312(6) 0.077 Uiso 1 calc R .
C42 C 0.0656(7) 0.0142(7) 0.4110(5) 0.055(3) Uani 1 d . .
H42A H 0.0508(7) 0.0494(7) 0.4400(5) 0.066 Uiso 1 calc R .
C43 C 0.3288(6) 0.0519(6) 0.3566(5) 0.044(2) Uani 1 d . .
C44 C 0.3948(7) 0.0021(7) 0.3994(6) 0.056(3) Uani 1 d . .
H44A H 0.3823(7) -0.0055(7) 0.4424(6) 0.067 Uiso 1 calc R .
C45 C 0.4797(8) -0.0367(8) 0.3790(8) 0.082(4) Uani 1 d . .
H45A H 0.5224(8) -0.0724(8) 0.4083(8) 0.098 Uiso 1 calc R .
C46 C 0.5006(9) -0.0219(9) 0.3143(9) 0.089(5) Uani 1 d . .
H46A H 0.5571(9) -0.0474(9) 0.3002(9) 0.106 Uiso 1 calc R .
C47 C 0.4389(9) 0.0287(9) 0.2737(7) 0.076(4) Uani 1 d . .
H47A H 0.4529(9) 0.0407(9) 0.2307(7) 0.092 Uiso 1 calc R .
C48 C 0.3533(8) 0.0641(8) 0.2942(6) 0.068(3) Uani 1 d . .
H48A H 0.3108(8) 0.0977(8) 0.2642(6) 0.082 Uiso 1 calc R .
C49 C 0.2204(6) 0.0840(5) 0.4644(4) 0.037(2) Uani 1 d . .
C50 C 0.2275(7) -0.0061(7) 0.5054(5) 0.052(3) Uani 1 d . .
H50A H 0.2257(7) -0.0555(7) 0.4892(5) 0.062 Uiso 1 calc R .
C51 C 0.2372(8) -0.0182(8) 0.5698(5) 0.063(3) Uani 1 d . .
H51A H 0.2459(8) -0.0768(8) 0.5961(5) 0.075 Uiso 1 calc R .
C52 C 0.2342(8) 0.0530(8) 0.5952(5) 0.061(3) Uani 1 d . .
H52A H 0.2401(8) 0.0429(8) 0.6385(5) 0.073 Uiso 1 calc R .
C53 C 0.2225(8) 0.1406(8) 0.5571(6) 0.061(3) Uani 1 d . .
H53A H 0.2193(8) 0.1895(8) 0.5747(6) 0.074 Uiso 1 calc R .
C54 C 0.2154(7) 0.1555(7) 0.4915(5) 0.050(2) Uani 1 d . .
H54A H 0.2072(7) 0.2146(7) 0.4661(5) 0.060 Uiso 1 calc R .
C55 C 0.0402(7) 0.1787(6) 0.2449(5) 0.047(2) Uani 1 d . .
C56 C -0.0277(8) 0.1274(8) 0.2500(6) 0.064(3) Uani 1 d . .
H56A H -0.0769(8) 0.1358(8) 0.2775(6) 0.077 Uiso 1 calc R .
C57 C -0.0230(11) 0.0625(9) 0.2140(8) 0.085(4) Uani 1 d . .
H57A H -0.0675(11) 0.0271(9) 0.2192(8) 0.102 Uiso 1 calc R .
C58 C 0.0449(15) 0.0529(10) 0.1730(9) 0.102(6) Uani 1 d . .
H58A H 0.0459(15) 0.0127(10) 0.1481(9) 0.122 Uiso 1 calc R .
C59 C 0.1147(12) 0.1014(9) 0.1665(7) 0.086(4) Uani 1 d . .
H59A H 0.1623(12) 0.0925(9) 0.1379(7) 0.103 Uiso 1 calc R .
C60 C 0.1140(9) 0.1655(8) 0.2036(6) 0.070(3) Uani 1 d . .
H60A H 0.1613(9) 0.1973(8) 0.2002(6) 0.083 Uiso 1 calc R .
C61 C -0.0480(6) 0.2525(6) 0.3481(5) 0.041(2) Uani 1 d . .
C62 C -0.0297(7) 0.2322(6) 0.4115(5) 0.051(3) Uani 1 d . .
H62A H 0.0301(7) 0.2229(6) 0.4238(5) 0.061 Uiso 1 calc R .
C63 C -0.0998(8) 0.2253(7) 0.4580(6) 0.059(3) Uani 1 d . .
H63A H -0.0865(8) 0.2118(7) 0.5006(6) 0.071 Uiso 1 calc R .
C64 C -0.1885(7) 0.2389(7) 0.4393(7) 0.064(3) Uani 1 d . .
H64A H -0.2348(7) 0.2319(7) 0.4697(7) 0.076 Uiso 1 calc R .
C65 C -0.2092(7) 0.2628(7) 0.3761(6) 0.058(3) Uani 1 d . .
H65A H -0.2691(7) 0.2743(7) 0.3637(6) 0.069 Uiso 1 calc R .
C66 C -0.1386(7) 0.2691(7) 0.3317(6) 0.055(3) Uani 1 d . .
H66A H -0.1524(7) 0.2851(7) 0.2892(6) 0.066 Uiso 1 calc R .
C67 C -0.0036(6) 0.3715(7) 0.2347(5) 0.046(2) Uani 1 d . .
C68 C -0.0392(7) 0.4443(7) 0.2604(6) 0.054(3) Uani 1 d . .
H68A H -0.0408(7) 0.4363(7) 0.3039(6) 0.064 Uiso 1 calc R .
C69 C -0.0733(7) 0.5320(7) 0.2199(7) 0.064(3) Uani 1 d . .
H69A H -0.0997(7) 0.5804(7) 0.2369(7) 0.077 Uiso 1 calc R .
C70 C -0.0665(8) 0.5431(9) 0.1578(8) 0.079(4) Uani 1 d . .
H70A H -0.0869(8) 0.6007(9) 0.1320(8) 0.095 Uiso 1 calc R .
C71 C -0.0310(9) 0.4744(9) 0.1302(7) 0.079(4) Uani 1 d . .
H71A H -0.0275(9) 0.4841(9) 0.0865(7) 0.095 Uiso 1 calc R .
C72 C 0.0005(7) 0.3868(8) 0.1707(6) 0.059(3) Uani 1 d . .
H72A H 0.0246(7) 0.3387(8) 0.1529(6) 0.071 Uiso 1 calc R .
C73 C 0.2673(6) 0.4575(7) 0.5280(5) 0.047(2) Uani 1 d . .
C74 C 0.2891(8) 0.3633(7) 0.5543(5) 0.057(3) Uani 1 d . .
H74A H 0.2960(8) 0.3240(7) 0.5280(5) 0.069 Uiso 1 calc R .
C75 C 0.3004(9) 0.3277(9) 0.6188(6) 0.068(3) Uani 1 d . .
H75A H 0.3148(9) 0.2652(9) 0.6359(6) 0.082 Uiso 1 calc R .
C76 C 0.2892(9) 0.3902(10) 0.6588(6) 0.073(4) Uani 1 d . .
H76A H 0.2935(9) 0.3675(10) 0.7023(6) 0.088 Uiso 1 calc R .
C77 C 0.2729(9) 0.4801(9) 0.6339(6) 0.071(3) Uani 1 d . .
H77A H 0.2687(9) 0.5193(9) 0.6601(6) 0.085 Uiso 1 calc R .
C78 C 0.2618(8) 0.5165(7) 0.5680(5) 0.057(3) Uani 1 d . .
H78A H 0.2509(8) 0.5792(7) 0.5512(5) 0.069 Uiso 1 calc R .
C79 C 0.3140(7) 0.5877(7) 0.4191(5) 0.049(2) Uani 1 d . .
C80 C 0.4059(9) 0.5588(9) 0.4154(8) 0.088(5) Uani 1 d . .
H80A H 0.4308(9) 0.4974(9) 0.4301(8) 0.106 Uiso 1 calc R .
C81 C 0.4633(11) 0.6223(13) 0.3893(11) 0.134(8) Uani 1 d . .
H81A H 0.5249(11) 0.6023(13) 0.3824(11) 0.160 Uiso 1 calc R .
C82 C 0.4255(13) 0.7175(10) 0.3735(7) 0.094(5) Uani 1 d . .
H82A H 0.4623(13) 0.7605(10) 0.3580(7) 0.112 Uiso 1 calc R .
C83 C 0.3340(10) 0.7436(8) 0.3819(7) 0.078(4) Uani 1 d . .
H83A H 0.3084(10) 0.8052(8) 0.3725(7) 0.094 Uiso 1 calc R .
C84 C 0.2797(8) 0.6806(7) 0.4040(6) 0.063(3) Uani 1 d . .
H84A H 0.2177(8) 0.7005(7) 0.4091(6) 0.075 Uiso 1 calc R .
C85 C 0.1289(7) 0.5579(7) 0.4375(6) 0.057(3) Uani 1 d . .
C86 C 0.0965(9) 0.5763(9) 0.3746(7) 0.086(4) Uani 1 d . .
H86A H 0.1344(9) 0.5573(9) 0.3433(7) 0.103 Uiso 1 calc R .
C87 C 0.0083(10) 0.6225(12) 0.3608(10) 0.114(6) Uani 1 d . .
H87A H -0.0144(10) 0.6336(12) 0.3206(10) 0.137 Uiso 1 calc R .
C88 C -0.0458(10) 0.6522(10) 0.4090(9) 0.094(5) Uani 1 d . .
H88A H -0.1032(10) 0.6875(10) 0.3998(9) 0.113 Uiso 1 calc R .
C89 C -0.0153(8) 0.6300(9) 0.4696(8) 0.080(4) Uani 1 d . .
H89A H -0.0541(8) 0.6459(9) 0.5015(8) 0.096 Uiso 1 calc R .
C90 C 0.0732(8) 0.5840(8) 0.4840(7) 0.069(3) Uani 1 d . .
H90A H 0.0939(8) 0.5711(8) 0.5248(7) 0.082 Uiso 1 calc R .
P6 P 0.8111(3) 0.8452(3) 0.2196(2) 0.0928(13) Uani 1 d D .
F1 F 0.7700(11) 0.9237(11) 0.1665(8) 0.209(6) Uiso 1 d D .
F2 F 0.9081(13) 0.8514(12) 0.2025(9) 0.231(7) Uiso 1 d D .
F3 F 0.8179(20) 0.7676(19) 0.1960(14) 0.365(14) Uiso 1 d D .
F4 F 0.8475(11) 0.7678(11) 0.2771(8) 0.202(6) Uiso 1 d D .
F5 F 0.7191(12) 0.8589(12) 0.2573(9) 0.215(7) Uiso 1 d D .
F6 F 0.8135(14) 0.9259(13) 0.2504(10) 0.248(8) Uiso 1 d D .
O1 O 0.1893(15) 0.7277(15) 0.9007(11) 0.108(7) Uiso 0.50 d P .
H1A H 0.1560 0.7177 0.8804 0.080 Uiso 0.50 d P .
H1B H 0.1768 0.7737 0.9259 0.080 Uiso 0.50 d P .

loop_
_atom_type_symbol
_atom_type_description
_atom_type_scat_dispersion_real
_atom_type_scat_dispersion_imag
_atom_type_scat_source
C C 0.0033 0.0016 'International Tables Vol C Tables 4.2.6.8 and 6.1.1.4'
H H 0.0000 0.0000 'International Tables Vol C Tables 4.2.6.8 and 6.1.1.4'
F F 0.0171 0.0103 'International Tables Vol C Tables 4.2.6.8 and 6.1.1.4'
P P 0.1023 0.0942 'International Tables Vol C Tables 4.2.6.8 and 6.1.1.4'
S S 0.1246 0.1234 'International Tables Vol C Tables 4.2.6.8 and 6.1.1.4'
Pt Pt -1.7033 8.3905 'International Tables Vol C Tables 4.2.6.8 and 6.1.1.4'
Au Au -2.0133 8.8022 'International Tables Vol C Tables 4.2.6.8 and 6.1.1.4'
O O 0.0106 0.0060 'International Tables Vol C Tables 4.2.6.8 and 6.1.1.4'

loop_
_geom_angle_atom_site_label_1
_geom_angle_atom_site_label_2
_geom_angle_atom_site_label_3
_geom_angle
_geom_angle_site_symmetry_1
_geom_angle_site_symmetry_3
_geom_angle_publ_flag
P1 Pt1 P2 105.86(9) . . ?
P1 Pt1 S2 83.71(8) . . ?
P2 Pt1 S2 170.41(8) . . ?
P1 Pt1 S1 164.33(8) . . ?
P2 Pt1 S1 89.46(8) . . ?
S2 Pt1 S1 81.01(7) . . ?
P1 Pt1 Au3 127.79(6) . . ?
P2 Pt1 Au3 104.31(7) . . ?
S2 Pt1 Au3 68.51(6) . . ?
S1 Pt1 Au3 48.29(5) . . ?
P4 Pt2 P3 100.57(8) . . ?
P4 Pt2 S2 90.64(8) . . ?
P3 Pt2 S2 168.29(8) . . ?
P4 Pt2 S1 172.39(8) . . ?
P3 Pt2 S1 86.90(7) . . ?
S2 Pt2 S1 81.82(7) . . ?
P5 Au3 S1 172.14(8) . . ?
P5 Au3 Pt1 136.83(7) . . ?
S1 Au3 Pt1 49.45(6) . . ?
Au3 S1 Pt2 96.17(7) . . ?
Au3 S1 Pt1 82.26(6) . . ?
Pt2 S1 Pt1 91.36(7) . . ?
Pt2 S2 Pt1 92.52(7) . . ?
C1 P1 C7 107.2(4) . . ?
C1 P1 C13 99.2(5) . . ?
C7 P1 C13 103.3(4) . . ?
C1 P1 Pt1 112.4(4) . . ?
C7 P1 Pt1 109.6(3) . . ?
C13 P1 Pt1 123.6(3) . . ?
C19 P2 C31 105.1(5) . . ?
C19 P2 C25 105.0(4) . . ?
C31 P2 C25 101.7(4) . . ?
C19 P2 Pt1 114.3(3) . . ?
C31 P2 Pt1 119.0(3) . . ?
C25 P2 Pt1 110.2(3) . . ?
C49 P3 C43 103.9(4) . . ?
C49 P3 C37 102.7(4) . . ?
C43 P3 C37 103.8(4) . . ?
C49 P3 Pt2 114.7(3) . . ?
C43 P3 Pt2 108.5(3) . . ?
C37 P3 Pt2 121.5(3) . . ?
C61 P4 C55 106.9(5) . . ?
C61 P4 C67 101.1(4) . . ?
C55 P4 C67 104.8(5) . . ?
C61 P4 Pt2 115.9(3) . . ?
C55 P4 Pt2 112.2(3) . . ?
C67 P4 Pt2 114.7(3) . . ?
C73 P5 C79 104.7(5) . . ?
C73 P5 C85 107.5(5) . . ?
C79 P5 C85 105.4(5) . . ?
C73 P5 Au3 112.6(3) . . ?
C79 P5 Au3 112.4(3) . . ?
C85 P5 Au3 113.5(3) . . ?
C6 C1 C2 118.9(10) . . ?
C6 C1 P1 120.3(9) . . ?
C2 C1 P1 120.7(8) . . ?
C3 C2 C1 118.5(11) . . ?
C2 C3 C4 123.1(12) . . ?
C5 C4 C3 119.1(12) . . ?
C4 C5 C6 121.0(12) . . ?
C1 C6 C5 119.3(12) . . ?
C8 C7 C12 116.9(10) . . ?
C8 C7 P1 124.5(9) . . ?
C12 C7 P1 118.4(7) . . ?
C7 C8 C9 122.0(12) . . ?
C10 C9 C8 118.9(12) . . ?
C11 C10 C9 119.4(12) . . ?
C12 C11 C10 120.5(13) . . ?
C11 C12 C7 122.0(11) . . ?
C14 C13 C18 120.6(11) . . ?
C14 C13 P1 122.7(9) . . ?
C18 C13 P1 116.5(8) . . ?
C15 C14 C13 121.0(13) . . ?
C14 C15 C16 119.8(14) . . ?
C17 C16 C15 119.5(14) . . ?
C16 C17 C18 122.6(14) . . ?
C13 C18 C17 116.4(12) . . ?
C20 C19 C24 115.3(11) . . ?
C20 C19 P2 119.4(8) . . ?
C24 C19 P2 125.3(10) . . ?
C19 C20 C21 120.8(13) . . ?
C22 C21 C20 119.5(16) . . ?
C23 C22 C21 121.2(15) . . ?
C22 C23 C24 119.7(16) . . ?
C23 C24 C19 123.4(16) . . ?
C30 C25 C26 117.8(10) . . ?
C30 C25 P2 121.1(7) . . ?
C26 C25 P2 120.6(7) . . ?
C27 C26 C25 120.0(10) . . ?
C28 C27 C26 120.8(11) . . ?
C27 C28 C29 120.0(11) . . ?
C30 C29 C28 120.2(11) . . ?
C25 C30 C29 121.1(10) . . ?
C36 C31 C32 118.2(10) . . ?
C36 C31 P2 123.2(8) . . ?
C32 C31 P2 118.6(8) . . ?
C33 C32 C31 118.7(12) . . ?
C34 C33 C32 123.3(13) . . ?
C33 C34 C35 118.6(12) . . ?
C36 C35 C34 121.3(12) . . ?
C35 C36 C31 119.9(12) . . ?
C38 C37 C42 120.2(10) . . ?
C38 C37 P3 120.9(8) . . ?
C42 C37 P3 118.9(8) . . ?
C37 C38 C39 118.3(12) . . ?
C40 C39 C38 120.4(12) . . ?
C41 C40 C39 121.0(12) . . ?
C40 C41 C42 119.9(12) . . ?
C41 C42 C37 120.2(11) . . ?
C48 C43 C44 116.3(10) . . ?
C48 C43 P3 120.1(8) . . ?
C44 C43 P3 123.5(9) . . ?
C43 C44 C45 121.0(12) . . ?
C44 C45 C46 119.8(12) . . ?
C47 C46 C45 119.0(12) . . ?
C46 C47 C48 120.8(14) . . ?
C43 C48 C47 122.9(12) . . ?
C54 C49 C50 118.0(9) . . ?
C54 C49 P3 121.3(7) . . ?
C50 C49 P3 120.6(7) . . ?
C51 C50 C49 118.8(9) . . ?
C52 C51 C50 121.8(10) . . ?
C51 C52 C53 120.2(11) . . ?
C52 C53 C54 119.8(10) . . ?
C49 C54 C53 121.1(9) . . ?
C56 C55 C60 119.0(10) . . ?
C56 C55 P4 125.4(9) . . ?
C60 C55 P4 115.6(8) . . ?
C55 C56 C57 121.2(13) . . ?
C58 C57 C56 119.6(14) . . ?
C57 C58 C59 121.5(14) . . ?
C58 C59 C60 120.5(15) . . ?
C55 C60 C59 118.0(12) . . ?
C62 C61 C66 117.3(10) . . ?
C62 C61 P4 121.2(7) . . ?
C66 C61 P4 121.4(8) . . ?
C61 C62 C63 121.4(9) . . ?
C64 C63 C62 118.9(11) . . ?
C65 C64 C63 120.9(11) . . ?
C64 C65 C66 118.5(10) . . ?
C65 C66 C61 122.8(11) . . ?
C72 C67 C68 118.1(9) . . ?
C72 C67 P4 123.8(8) . . ?
C68 C67 P4 118.0(8) . . ?
C67 C68 C69 120.1(11) . . ?
C70 C69 C68 119.0(12) . . ?
C69 C70 C71 123.3(11) . . ?
C70 C71 C72 117.4(13) . . ?
C67 C72 C71 122.1(12) . . ?
C74 C73 C78 118.7(10) . . ?
C74 C73 P5 119.5(8) . . ?
C78 C73 P5 121.8(8) . . ?
C75 C74 C73 121.2(10) . . ?
C74 C75 C76 118.5(11) . . ?
C77 C76 C75 120.8(12) . . ?
C76 C77 C78 120.7(11) . . ?
C73 C78 C77 120.0(10) . . ?
C80 C79 C84 118.7(11) . . ?
C80 C79 P5 116.1(8) . . ?
C84 C79 P5 125.2(8) . . ?
C79 C80 C81 120.1(13) . . ?
C80 C81 C82 119.3(14) . . ?
C83 C82 C81 118.3(13) . . ?
C84 C83 C82 121.0(12) . . ?
C83 C84 C79 122.2(11) . . ?
C90 C85 C86 120.5(11) . . ?
C90 C85 P5 126.2(10) . . ?
C86 C85 P5 113.3(9) . . ?
C87 C86 C85 119.7(15) . . ?
C86 C87 C88 118.3(16) . . ?
C89 C88 C87 121.1(14) . . ?
C88 C89 C90 120.9(14) . . ?
C85 C90 C89 119.3(13) . . ?
F3 P6 F2 92.0(14) . . ?
F3 P6 F1 104.4(14) . . ?
F2 P6 F1 96.8(10) . . ?
F3 P6 F4 78.2(12) . . ?
F2 P6 F4 86.4(9) . . ?
F1 P6 F4 175.7(10) . . ?
F3 P6 F5 109.0(14) . . ?
F2 P6 F5 156.5(11) . . ?
F1 P6 F5 88.3(9) . . ?
F4 P6 F5 87.6(9) . . ?
F3 P6 F6 173.4(14) . . ?
F2 P6 F6 84.0(10) . . ?
F1 P6 F6 81.3(9) . . ?
F4 P6 F6 96.3(10) . . ?
F5 P6 F6 74.1(9) . . ?

loop_
_geom_bond_atom_site_label_1
_geom_bond_atom_site_label_2
_geom_bond_distance
_geom_bond_site_symmetry_2
_geom_bond_publ_flag
Pt1 P1 2.290(2) . ?
Pt1 P2 2.303(2) . ?
Pt1 S2 2.356(2) . ?
Pt1 S1 2.379(2) . ?
Pt1 Au3 3.1029(5) . ?
Pt2 P4 2.289(2) . ?
Pt2 P3 2.315(2) . ?
Pt2 S2 2.337(2) . ?
Pt2 S1 2.360(2) . ?
Au3 P5 2.252(2) . ?
Au3 S1 2.338(2) . ?
P1 C1 1.830(10) . ?
P1 C7 1.841(9) . ?
P1 C13 1.856(10) . ?
P2 C19 1.818(10) . ?
P2 C31 1.822(10) . ?
P2 C25 1.844(10) . ?
P3 C49 1.810(10) . ?
P3 C43 1.831(10) . ?
P3 C37 1.846(9) . ?
P4 C61 1.816(10) . ?
P4 C55 1.816(10) . ?
P4 C67 1.821(9) . ?
P5 C73 1.774(10) . ?
P5 C79 1.814(10) . ?
P5 C85 1.821(11) . ?
C1 C6 1.401(14) . ?
C1 C2 1.412(15) . ?
C2 C3 1.354(15) . ?
C3 C4 1.39(2) . ?
C4 C5 1.33(2) . ?
C5 C6 1.42(2) . ?
C7 C8 1.334(14) . ?
C7 C12 1.382(15) . ?
C8 C9 1.40(2) . ?
C9 C10 1.36(2) . ?
C10 C11 1.35(2) . ?
C11 C12 1.35(2) . ?
C13 C14 1.382(14) . ?
C13 C18 1.396(14) . ?
C14 C15 1.36(2) . ?
C15 C16 1.37(2) . ?
C16 C17 1.37(2) . ?
C17 C18 1.39(2) . ?
C19 C20 1.36(2) . ?
C19 C24 1.397(14) . ?
C20 C21 1.39(2) . ?
C21 C22 1.36(2) . ?
C22 C23 1.29(2) . ?
C23 C24 1.35(2) . ?
C25 C30 1.365(13) . ?
C25 C26 1.413(14) . ?
C26 C27 1.39(2) . ?
C27 C28 1.34(2) . ?
C28 C29 1.38(2) . ?
C29 C30 1.377(15) . ?
C31 C36 1.381(14) . ?
C31 C32 1.412(14) . ?
C32 C33 1.39(2) . ?
C33 C34 1.31(2) . ?
C34 C35 1.38(2) . ?
C35 C36 1.38(2) . ?
C37 C38 1.378(14) . ?
C37 C42 1.400(14) . ?
C38 C39 1.43(2) . ?
C39 C40 1.37(2) . ?
C40 C41 1.36(2) . ?
C41 C42 1.394(14) . ?
C43 C48 1.37(2) . ?
C43 C44 1.386(13) . ?
C44 C45 1.39(2) . ?
C45 C46 1.40(2) . ?
C46 C47 1.32(2) . ?
C47 C48 1.39(2) . ?
C49 C54 1.378(13) . ?
C49 C50 1.438(13) . ?
C50 C51 1.39(2) . ?
C51 C52 1.35(2) . ?
C52 C53 1.38(2) . ?
C53 C54 1.406(15) . ?
C55 C56 1.394(14) . ?
C55 C60 1.40(2) . ?
C56 C57 1.42(2) . ?
C57 C58 1.32(2) . ?
C58 C59 1.39(2) . ?
C59 C60 1.44(2) . ?
C61 C62 1.380(14) . ?
C61 C66 1.392(13) . ?
C62 C63 1.412(15) . ?
C63 C64 1.38(2) . ?
C64 C65 1.38(2) . ?
C65 C66 1.39(2) . ?
C67 C72 1.36(2) . ?
C67 C68 1.389(14) . ?
C68 C69 1.435(14) . ?
C69 C70 1.33(2) . ?
C70 C71 1.36(2) . ?
C71 C72 1.43(2) . ?
C73 C74 1.403(14) . ?
C73 C78 1.413(14) . ?
C74 C75 1.39(2) . ?
C75 C76 1.45(2) . ?
C76 C77 1.34(2) . ?
C77 C78 1.42(2) . ?
C79 C80 1.37(2) . ?
C79 C84 1.389(13) . ?
C80 C81 1.42(2) . ?
C81 C82 1.43(2) . ?
C82 C83 1.37(2) . ?
C83 C84 1.37(2) . ?
C85 C90 1.36(2) . ?
C85 C86 1.44(2) . ?
C86 C87 1.39(2) . ?
C87 C88 1.40(2) . ?
C88 C89 1.37(2) . ?
C89 C90 1.39(2) . ?
P6 F3 1.41(3) . ?
P6 F2 1.49(2) . ?
P6 F1 1.51(2) . ?
P6 F4 1.54(2) . ?
P6 F5 1.57(2) . ?
P6 F6 1.58(2) . ?
